data_4337719
loop_
_publ_author_name
'Kornev, Alexander N.'
'Sushev, Vyacheslav V.'
'Panova, Yulia S.'
'Lukoyanova, Olga V.'
'Ketkov, Sergey Yu'
'Baranov, Evgenii V.'
'Fukin, Georgy K.'
'Lopatin, Mikhail A.'
'Budnikova, Yulia G.'
'Abakumov, Gleb A.'

_publ_section_title
;
 N,N'-fused bisphosphole: heteroaromatic molecule with two-coordinate and
 formally divalent phosphorus. Synthesis, electronic structure, and
 chemical properties.
;
_journal_issue 6
_journal_name_full 'Inorganic chemistry'
_journal_page_first 3243
_journal_page_last 3252
_journal_paper_doi 10.1021/ic500274h
_journal_volume 53
_journal_year 2014
_chemical_formula_sum 'C76 H104 Cl4 Hg2 N12 O P12'
_chemical_formula_weight 2116.33
_chemical_name_systematic
; 
 ? 
;
_space_group_IT_number 163
_symmetry_cell_setting trigonal
_symmetry_space_group_name_Hall '-P 3 2c'
_symmetry_space_group_name_H-M 'P -3 1 c'
_atom_sites_solution_hydrogens geom
_atom_sites_solution_primary patt
_atom_sites_solution_secondary difmap
_audit_creation_method SHELXL-97
_cell_angle_alpha 90.00
_cell_angle_beta 90.00
_cell_angle_gamma 120.00
_cell_formula_units_Z 2
_cell_length_a 11.9905(5)
_cell_length_b 11.9905(5)
_cell_length_c 33.8096(14)
_cell_measurement_reflns_used 980
_cell_measurement_temperature 100(2)
_cell_measurement_theta_max 30
_cell_measurement_theta_min 2
_cell_volume 4209.6(3)
_computing_cell_refinement 'Bruker SMART'
_computing_data_collection 'Bruker SMART'
_computing_data_reduction 'Bruker SHELXTL'
_computing_molecular_graphics 'Bruker SHELXTL'
_computing_publication_material 'Bruker SHELXTL'
_computing_structure_refinement 'SHELXL-97 (Sheldrick, 1997)'
_computing_structure_solution 'SHELXS-97 (Sheldrick, 1990)'
_diffrn_ambient_temperature 100(2)
_diffrn_measured_fraction_theta_full 0.997
_diffrn_measured_fraction_theta_max 0.997
_diffrn_measurement_device_type 'CCD area detector'
_diffrn_measurement_method 'omega scans'
_diffrn_radiation_monochromator graphite
_diffrn_radiation_source 'fine-focus sealed tube'
_diffrn_radiation_type MoK\a
_diffrn_radiation_wavelength 0.71073
_diffrn_reflns_av_R_equivalents 0.0863
_diffrn_reflns_av_sigmaI/netI 0.0413
_diffrn_reflns_limit_h_max 15
_diffrn_reflns_limit_h_min -15
_diffrn_reflns_limit_k_max 15
_diffrn_reflns_limit_k_min -15
_diffrn_reflns_limit_l_max 42
_diffrn_reflns_limit_l_min -42
_diffrn_reflns_number 35523
_diffrn_reflns_theta_full 26.50
_diffrn_reflns_theta_max 26.50
_diffrn_reflns_theta_min 2.05
_exptl_absorpt_coefficient_mu 4.050
_exptl_absorpt_correction_T_max 0.8882
_exptl_absorpt_correction_T_min 0.7377
_exptl_absorpt_correction_type multi-scan
_exptl_absorpt_process_details 'SADABS (Sheldrick, 1998)'
_exptl_crystal_colour brown
_exptl_crystal_density_diffrn 1.670
_exptl_crystal_density_method 'not measured'
_exptl_crystal_description prism
_exptl_crystal_F_000 2120
_exptl_crystal_size_max 0.08
_exptl_crystal_size_mid 0.05
_exptl_crystal_size_min 0.03
_refine_diff_density_max 1.228
_refine_diff_density_min -1.386
_refine_diff_density_rms 0.116
_refine_ls_extinction_method none
_refine_ls_goodness_of_fit_ref 1.054
_refine_ls_hydrogen_treatment constr
_refine_ls_matrix_type full
_refine_ls_number_parameters 182
_refine_ls_number_reflns 2910
_refine_ls_number_restraints 26
_refine_ls_restrained_S_all 1.058
_refine_ls_R_factor_all 0.0585
_refine_ls_R_factor_gt 0.0465
_refine_ls_shift/su_max 0.000
_refine_ls_shift/su_mean 0.000
_refine_ls_structure_factor_coef Fsqd
_refine_ls_weighting_details 'calc w=1/[\s^2^(Fo^2^)+(0.0243P)^2^+30.7316P] where P=(Fo^2^+2Fc^2^)/3'
_refine_ls_weighting_scheme calc
_refine_ls_wR_factor_gt 0.0851
_refine_ls_wR_factor_ref 0.0884
_reflns_number_gt 2461
_reflns_number_total 2910
_reflns_threshold_expression >2sigma(I)
_cod_data_source_file ic500274h_si_002.cif
_cod_data_source_block hgpnclm
_cod_depositor_comments
;
The following automatic conversions were performed:

'_symmetry_cell_setting' value 'Trigonal' changed to 'trigonal'
according to
/usr/data/users/saulius/crontab/automatic-downloads/current/ACS/lib/dictionaries/cif_core.dic
dictionary named 'cif_core.dic' version 2.4.2 from 2011-04-26.

Automatic conversion script
Id: cif_fix_values 2281 2013-09-26 08:29:07Z andrius 
;
_cod_original_sg_symbol_H-M P-31c
_cod_database_code 4337719

loop_
_symmetry_equiv_pos_as_xyz
'x, y, z'
'-y, x-y, z'
'-x+y, -x, z'
'-y, -x, -z+1/2'
'-x+y, y, -z+1/2'
'x, x-y, -z+1/2'
'-x, -y, -z'
'y, -x+y, -z'
'x-y, x, -z'
'y, x, z-1/2'
'x-y, -y, z-1/2'
'-x, -x+y, z-1/2'

loop_
_atom_site_label
_atom_site_type_symbol
_atom_site_fract_x
_atom_site_fract_y
_atom_site_fract_z
_atom_site_U_iso_or_equiv
_atom_site_adp_type
_atom_site_occupancy
_atom_site_symmetry_multiplicity
_atom_site_calc_flag
_atom_site_refinement_flags
_atom_site_disorder_assembly
_atom_site_disorder_group
Hg1 Hg 0.3333 -0.3333 -0.153111(7) 0.01793(5) Uani 1 3 d S . .
Cl1 Cl 0.3333 -0.3333 -0.07571(4) 0.0228(3) Uani 1 3 d S . .
Cl2 Cl 0.3333 -0.3333 -0.2500 0.0247(5) Uani 1 6 d S . .
Cl3 Cl 0.0000 0.0000 0.0000 0.0229(5) Uani 1 6 d S . .
P1 P 0.16602(8) -0.27097(8) -0.17337(3) 0.0192(2) Uani 1 1 d . . .
P2 P 0.14356(9) -0.06854(8) -0.07349(3) 0.0217(2) Uani 1 1 d . . .
N1 N 0.1294(2) -0.2338(2) -0.12623(8) 0.0166(7) Uani 1 1 d . . .
N2 N 0.1839(3) -0.1042(3) -0.11852(8) 0.0183(7) Uani 1 1 d . . .
C1 C 0.2641(3) -0.1006(3) -0.18062(11) 0.0228(9) Uani 1 1 d . . .
C2 C 0.2598(3) -0.0310(3) -0.15008(10) 0.0192(9) Uani 1 1 d . . .
C3 C 0.3276(4) 0.1120(3) -0.14651(11) 0.0275(9) Uani 1 1 d . . .
H3A H 0.3934 0.1403 -0.1254 0.033 Uiso 1 1 calc R . .
H3B H 0.2652 0.1396 -0.1393 0.033 Uiso 1 1 calc R . .
C4 C 0.3923(4) 0.1740(4) -0.18571(14) 0.0481(14) Uani 1 1 d D . .
H4A H 0.3291 0.1818 -0.2026 0.058 Uiso 1 1 calc R . .
H4B H 0.4641 0.2621 -0.1804 0.058 Uiso 1 1 calc R . .
C5 C 0.4432(4) 0.1021(4) -0.20790(12) 0.0376(12) Uani 1 1 d . . .
H5A H 0.5146 0.1046 -0.1925 0.045 Uiso 1 1 calc R . .
H5B H 0.4795 0.1471 -0.2332 0.045 Uiso 1 1 calc R . .
C6 C 0.3460(3) -0.0365(3) -0.21669(10) 0.0279(9) Uani 1 1 d D . .
H6A H 0.3913 -0.0829 -0.2247 0.033 Uiso 1 1 calc R . .
H6B H 0.2902 -0.0406 -0.2389 0.033 Uiso 1 1 calc R . .
C7 C 0.0557(3) -0.2334(3) -0.06387(10) 0.0193(8) Uani 1 1 d . . .
C8 C 0.0589(3) -0.3057(3) -0.09512(10) 0.0190(9) Uani 1 1 d . . .
C9 C -0.0048(3) -0.4485(3) -0.09695(11) 0.0231(9) Uani 1 1 d . . .
H9A H 0.0569 -0.4740 -0.1069 0.028 Uiso 1 1 calc R . .
H9B H -0.0785 -0.4823 -0.1155 0.028 Uiso 1 1 calc R . .
C10 C -0.0519(4) -0.5055(4) -0.05609(12) 0.0293(11) Uani 1 1 d . . .
H10A H 0.0219 -0.4952 -0.0401 0.035 Uiso 1 1 calc R . .
H10B H -0.1141 -0.5988 -0.0586 0.035 Uiso 1 1 calc R . .
C11 C -0.1160(4) -0.4401(4) -0.03517(11) 0.0296(10) Uani 1 1 d . . .
H11A H -0.1532 -0.4845 -0.0098 0.035 Uiso 1 1 calc R . .
H11B H -0.1871 -0.4466 -0.0518 0.035 Uiso 1 1 calc R . .
C12 C -0.0197(3) -0.2989(3) -0.02725(10) 0.0238(9) Uani 1 1 d . . .
H12A H -0.0661 -0.2548 -0.0180 0.029 Uiso 1 1 calc R . .
H12B H 0.0402 -0.2924 -0.0060 0.029 Uiso 1 1 calc R . .
O1S O 0.0559(3) 0.0573(9) -0.22423(11) 0.0195(17) Uani 0.17 1 d PDU A -1
C1S C -0.0616 0.0226 -0.2446 0.019 Uani 0.17 1 d PD A -1
H1SA H -0.0908 0.0848 -0.2387 0.023 Uiso 0.17 1 calc PR A -1
H1SB H -0.1300 -0.0645 -0.2366 0.023 Uiso 0.17 1 calc PR A -1
C2S C -0.0311(3) 0.0253(4) -0.28873(10) 0.0104(18) Uani 0.17 1 d PDU A -1
H2SA H -0.1102 -0.0259 -0.3045 0.013 Uiso 0.17 1 calc PR A -1
H2SB H 0.0162 0.1144 -0.2991 0.013 Uiso 0.17 1 calc PR A -1
C3S C 0.0536 -0.0367 -0.2882 0.019 Uani 0.17 1 d PD A -1
H3SA H 0.0987 -0.0298 -0.3134 0.023 Uiso 0.17 1 calc PR A -1
H3SB H 0.0111 -0.1254 -0.2775 0.023 Uiso 0.17 1 calc PR A -1
C4S C 0.1327(5) 0.0687(5) -0.25801(12) 0.0184(18) Uani 0.17 1 d PDU A -1
H4SA H 0.2079 0.0614 -0.2496 0.022 Uiso 0.17 1 calc PR A -1
H4SB H 0.1650 0.1543 -0.2703 0.022 Uiso 0.17 1 calc PR A -1

loop_
_atom_site_aniso_label
_atom_site_aniso_U_11
_atom_site_aniso_U_22
_atom_site_aniso_U_33
_atom_site_aniso_U_23
_atom_site_aniso_U_13
_atom_site_aniso_U_12
Hg1 0.01899(6) 0.01899(6) 0.01581(10) 0.000 0.000 0.00949(3)
Cl1 0.0262(4) 0.0262(4) 0.0160(6) 0.000 0.000 0.0131(2)
Cl2 0.0296(6) 0.0296(6) 0.0149(9) 0.000 0.000 0.0148(3)
Cl3 0.0274(6) 0.0274(6) 0.0139(10) 0.000 0.000 0.0137(3)
P1 0.0250(3) 0.0227(3) 0.0136(4) -0.0016(3) -0.0021(3) 0.0148(3)
P2 0.0307(4) 0.0225(4) 0.0142(4) 0.0001(3) 0.0035(4) 0.0151(3)
N1 0.0195(11) 0.0191(11) 0.0146(13) 0.0000(10) -0.0010(10) 0.0122(9)
N2 0.0241(11) 0.0205(11) 0.0131(14) -0.0021(10) 0.0007(11) 0.0132(9)
C1 0.0288(14) 0.0297(15) 0.0165(17) 0.0013(13) 0.0010(13) 0.0197(12)
C2 0.0200(13) 0.0222(14) 0.0154(16) 0.0013(12) -0.0004(13) 0.0105(11)
C3 0.0376(16) 0.0246(14) 0.0228(18) 0.0037(13) 0.0062(17) 0.0176(13)
C4 0.071(3) 0.0242(18) 0.042(3) 0.0080(18) 0.028(2) 0.0192(18)
C5 0.042(2) 0.034(2) 0.0245(19) 0.0062(18) 0.0124(18) 0.0100(16)
C6 0.0427(16) 0.0295(15) 0.0175(16) 0.0060(13) 0.0072(16) 0.0226(12)
C7 0.0213(13) 0.0246(14) 0.0164(17) -0.0003(13) 0.0015(13) 0.0148(10)
C8 0.0165(13) 0.0207(14) 0.0186(16) 0.0031(12) -0.0039(12) 0.0083(11)
C9 0.0223(14) 0.0222(15) 0.0215(18) 0.0008(14) 0.0015(15) 0.0086(12)
C10 0.0289(17) 0.0241(16) 0.029(2) 0.0030(16) 0.0035(16) 0.0091(13)
C11 0.0254(16) 0.0351(18) 0.0232(18) 0.0073(16) 0.0009(16) 0.0114(13)
C12 0.0257(14) 0.0315(16) 0.0170(17) 0.0015(14) 0.0051(14) 0.0164(12)
O1S 0.021(2) 0.020(2) 0.019(2) -0.0052(18) 0.0016(18) 0.0113(14)
C1S 0.016 0.022 0.022 -0.003 0.003 0.011
C2S 0.010(2) 0.010(2) 0.010(2) 0.0000(19) -0.0013(19) 0.0042(14)
C3S 0.016 0.022 0.022 -0.003 0.003 0.011
C4S 0.015(2) 0.020(2) 0.017(3) 0.0011(19) 0.0026(19) 0.0068(14)

loop_
_atom_type_symbol
_atom_type_description
_atom_type_scat_dispersion_real
_atom_type_scat_dispersion_imag
_atom_type_scat_source
C C 0.0033 0.0016 'International Tables Vol C Tables 4.2.6.8 and 6.1.1.4'
H H 0.0000 0.0000 'International Tables Vol C Tables 4.2.6.8 and 6.1.1.4'
N N 0.0061 0.0033 'International Tables Vol C Tables 4.2.6.8 and 6.1.1.4'
O O 0.0106 0.0060 'International Tables Vol C Tables 4.2.6.8 and 6.1.1.4'
P P 0.1023 0.0942 'International Tables Vol C Tables 4.2.6.8 and 6.1.1.4'
Cl Cl 0.1484 0.1585 'International Tables Vol C Tables 4.2.6.8 and 6.1.1.4'
Hg Hg -2.3894 9.2266 'International Tables Vol C Tables 4.2.6.8 and 6.1.1.4'

loop_
_geom_angle_atom_site_label_1
_geom_angle_atom_site_label_2
_geom_angle_atom_site_label_3
_geom_angle
_geom_angle_site_symmetry_1
_geom_angle_site_symmetry_3
P1 Hg1 P1 113.117(18) 3_655 .
P1 Hg1 P1 113.119(18) 3_655 2_545
P1 Hg1 P1 113.117(18) . 2_545
P1 Hg1 Cl1 105.52(2) 3_655 .
P1 Hg1 Cl1 105.52(2) . .
P1 Hg1 Cl1 105.52(2) 2_545 .
N1 P1 C1 86.57(15) . .
N1 P1 Hg1 99.32(10) . .
C1 P1 Hg1 101.87(13) . .
N2 P2 C7 88.20(15) . .
C8 N1 N2 111.4(3) . .
C8 N1 P1 133.9(2) . .
N2 N1 P1 114.7(2) . .
N1 N2 C2 111.0(3) . .
N1 N2 P2 114.6(2) . .
C2 N2 P2 134.4(2) . .
C2 C1 C6 121.3(3) . .
C2 C1 P1 113.3(3) . .
C6 C1 P1 125.4(3) . .
C1 C2 N2 114.4(3) . .
C1 C2 C3 127.4(3) . .
N2 C2 C3 118.2(3) . .
C2 C3 C4 110.0(3) . .
C5 C4 C3 114.3(4) . .
C4 C5 C6 115.1(4) . .
C5 C6 C1 110.4(3) . .
C8 C7 C12 120.1(3) . .
C8 C7 P2 112.3(2) . .
C12 C7 P2 127.6(3) . .
N1 C8 C7 113.5(3) . .
N1 C8 C9 119.9(3) . .
C7 C8 C9 126.6(3) . .
C8 C9 C10 110.0(3) . .
C9 C10 C11 111.2(4) . .
C10 C11 C12 110.9(3) . .
C7 C12 C11 111.1(3) . .
C4S O1S C1S 97.8(3) . .
O1S C1S C2S 105.8(2) . .
C3S C2S C1S 100.9(2) . .
C2S C3S C4S 84.0(3) . .
O1S C4S C3S 110.5(4) . .

loop_
_geom_bond_atom_site_label_1
_geom_bond_atom_site_label_2
_geom_bond_distance
_geom_bond_site_symmetry_2
Hg1 P1 2.5599(10) 3_655
Hg1 P1 2.5600(10) .
Hg1 P1 2.5600(10) 2_545
Hg1 Cl1 2.6170(14) .
P1 N1 1.768(3) .
P1 C1 1.793(3) .
P2 N2 1.715(3) .
P2 C7 1.744(3) .
N1 C8 1.355(4) .
N1 N2 1.376(4) .
N2 C2 1.392(4) .
C1 C2 1.345(5) .
C1 C6 1.513(5) .
C2 C3 1.490(5) .
C3 C4 1.528(5) .
C4 C5 1.485(7) .
C5 C6 1.507(5) .
C7 C8 1.379(5) .
C7 C12 1.502(5) .
C8 C9 1.487(5) .
C9 C10 1.519(5) .
C10 C11 1.520(6) .
C11 C12 1.522(5) .
O1S C4S 1.430(4) .
O1S C1S 1.431(3) .
C1S C2S 1.531(3) .
C2S C3S 1.529(4) .
C3S C4S 1.530(4) .
